data_7154682
loop_
_publ_author_name
'Thomann, A.'
'Zapp, J.'
'Hutter, M.'
'Empting, M.'
'Hartmann, R. W.'

_publ_section_title
;
 Steering the azido-tetrazole equilibrium of 4-azidopyrimidines via
 substituent variation - implications for drug design and azide-alkyne
 cycloadditions.
;
_journal_issue 43
_journal_name_full 'Organic &amp; biomolecular chemistry'
_journal_page_first 10620
_journal_page_last 10630
_journal_paper_doi 10.1039/c5ob01006c
_journal_volume 13
_journal_year 2015
_chemical_formula_moiety 'C5 H5 N5 S'
_chemical_formula_sum 'C5 H5 N5 S'
_chemical_formula_weight 167.20
_space_group_crystal_system orthorhombic
_space_group_IT_number 33
_space_group_name_Hall 'P 2c -2n'
_space_group_name_H-M_alt 'P n a 21'
_symmetry_space_group_name_Hall 'P 2c -2n'
_symmetry_space_group_name_H-M 'P n a 21'
_atom_sites_solution_hydrogens difmap
_audit_creation_method SHELXL-2014/6
_audit_update_record
;
2015-05-18 deposited with the CCDC.
2015-08-27 downloaded from the CCDC.
;
_cell_angle_alpha 90
_cell_angle_beta 90
_cell_angle_gamma 90
_cell_formula_units_Z 4
_cell_length_a 7.5806(3)
_cell_length_b 14.4950(5)
_cell_length_c 6.3109(2)
_cell_measurement_reflns_used 3214
_cell_measurement_temperature 132(2)
_cell_measurement_theta_max 29.84
_cell_measurement_theta_min 2.81
_cell_volume 693.45(4)
_computing_cell_refinement 'Bruker SAINT'
_computing_data_collection 'Bruker APEX2'
_computing_data_reduction 'Bruker SAINT'
_computing_molecular_graphics 'Bruker SHELXTL'
_computing_publication_material 'Bruker SHELXTL'
_computing_structure_refinement 'SHELXL-2014/6 (Sheldrick, 2014)'
_computing_structure_solution 'SHELXS-97 (Sheldrick 2008)'
_diffrn_ambient_temperature 132(2)
_diffrn_measured_fraction_theta_full 1.000
_diffrn_measured_fraction_theta_max 0.999
_diffrn_measurement_device_type 'Bruker APEX-II CCD'
_diffrn_measurement_method '\f and \w scans'
_diffrn_radiation_type MoK\a
_diffrn_radiation_wavelength 0.71073
_diffrn_reflns_av_R_equivalents 0.0251
_diffrn_reflns_av_unetI/netI 0.0259
_diffrn_reflns_laue_measured_fraction_full 1.000
_diffrn_reflns_laue_measured_fraction_max 0.999
_diffrn_reflns_limit_h_max 10
_diffrn_reflns_limit_h_min -10
_diffrn_reflns_limit_k_max 20
_diffrn_reflns_limit_k_min -18
_diffrn_reflns_limit_l_max 8
_diffrn_reflns_limit_l_min -8
_diffrn_reflns_number 7200
_diffrn_reflns_point_group_measured_fraction_full 0.975
_diffrn_reflns_point_group_measured_fraction_max 0.945
_diffrn_reflns_theta_full 25.242
_diffrn_reflns_theta_max 29.919
_diffrn_reflns_theta_min 2.810
_exptl_absorpt_coefficient_mu 0.398
_exptl_absorpt_correction_T_max 0.7460
_exptl_absorpt_correction_T_min 0.7168
_exptl_absorpt_correction_type multi-scan
_exptl_absorpt_process_details 'SADABS, BrukerAXS 2010'
_exptl_crystal_colour colourless
_exptl_crystal_density_diffrn 1.602
_exptl_crystal_description plate
_exptl_crystal_F_000 344
_exptl_crystal_size_max 0.548
_exptl_crystal_size_mid 0.236
_exptl_crystal_size_min 0.038
_refine_diff_density_max 0.277
_refine_diff_density_min -0.159
_refine_diff_density_rms 0.042
_refine_ls_abs_structure_details
; 
 Flack x determined using 723 quotients [(I+)-(I-)]/[(I+)+(I-)] 
 (Parsons, Flack and Wagner, Acta Cryst. B69 (2013) 249-259). 
;
_refine_ls_abs_structure_Flack 0.04(3)
_refine_ls_extinction_method none
_refine_ls_goodness_of_fit_ref 1.065
_refine_ls_hydrogen_treatment refall
_refine_ls_matrix_type full
_refine_ls_number_parameters 120
_refine_ls_number_reflns 1891
_refine_ls_number_restraints 1
_refine_ls_restrained_S_all 1.065
_refine_ls_R_factor_all 0.0292
_refine_ls_R_factor_gt 0.0261
_refine_ls_shift/su_max 0.001
_refine_ls_shift/su_mean 0.000
_refine_ls_structure_factor_coef Fsqd
_refine_ls_weighting_details 'w=1/[\s^2^(Fo^2^)+(0.0365P)^2^+0.0183P] where P=(Fo^2^+2Fc^2^)/3'
_refine_ls_weighting_scheme calc
_refine_ls_wR_factor_gt 0.0624
_refine_ls_wR_factor_ref 0.0641
_reflns_Friedel_coverage 0.744
_reflns_friedel_fraction_full 0.945
_reflns_friedel_fraction_max 0.880
_reflns_number_gt 1767
_reflns_number_total 1891
_reflns_threshold_expression 'I > 2\s(I)'
_cod_data_source_file c5ob01006c2.cif
_cod_data_source_block sh3500
_cod_depositor_comments 'Adding full bibliography for 7154682--7154684.cif.'
_cod_database_code 7154682
_shelx_space_group_comment
; 
The symmetry employed for this shelxl refinement is uniquely defined 
by the following loop, which should always be used as a source of 
symmetry information in preference to the above space-group names. 
They are only intended as comments. 
;
_shelx_estimated_absorpt_t_min 0.811
_shelx_estimated_absorpt_t_max 0.985
_shelxl_version_number 2014/6

loop_
_space_group_symop_operation_xyz
'x, y, z'
'-x, -y, z+1/2'
'x+1/2, -y+1/2, z'
'-x+1/2, y+1/2, z+1/2'

loop_
_atom_site_label
_atom_site_type_symbol
_atom_site_fract_x
_atom_site_fract_y
_atom_site_fract_z
_atom_site_U_iso_or_equiv
_atom_site_adp_type
_atom_site_occupancy
_atom_site_site_symmetry_order
_atom_site_calc_flag
S1 S 0.15983(6) 0.36457(3) 0.33583(8) 0.02141(13) Uani 1 1 d
N1 N -0.0048(2) 0.32014(12) 0.7020(2) 0.0191(3) Uani 1 1 d
N2 N 0.1002(2) 0.19955(12) 0.4980(2) 0.0179(3) Uani 1 1 d
N3 N 0.17896(19) 0.15818(12) 0.3278(4) 0.0228(3) Uani 1 1 d
N4 N 0.1743(2) 0.07086(14) 0.3702(3) 0.0283(4) Uani 1 1 d
N5 N 0.0968(2) 0.05190(13) 0.5597(3) 0.0256(4) Uani 1 1 d
C1 C 0.0752(2) 0.29266(14) 0.5309(3) 0.0175(4) Uani 1 1 d
C2 C 0.0503(2) 0.13310(14) 0.6381(3) 0.0190(4) Uani 1 1 d
C3 C -0.0341(2) 0.16246(14) 0.8266(4) 0.0216(4) Uani 1 1 d
C4 C -0.0582(2) 0.25495(14) 0.8480(4) 0.0206(4) Uani 1 1 d
C5 C 0.1150(3) 0.47495(16) 0.4542(3) 0.0248(4) Uani 1 1 d
H1 H -0.069(3) 0.1169(16) 0.933(4) 0.027(6) Uiso 1 1 d
H2 H -0.112(3) 0.2791(15) 0.969(4) 0.012(5) Uiso 1 1 d
H3 H 0.165(3) 0.5205(19) 0.355(5) 0.044(8) Uiso 1 1 d
H4 H 0.174(3) 0.478(2) 0.593(5) 0.040(8) Uiso 1 1 d
H5 H -0.007(4) 0.4836(19) 0.474(4) 0.035(7) Uiso 1 1 d

loop_
_atom_site_aniso_label
_atom_site_aniso_U_11
_atom_site_aniso_U_22
_atom_site_aniso_U_33
_atom_site_aniso_U_23
_atom_site_aniso_U_13
_atom_site_aniso_U_12
S1 0.0232(2) 0.0238(2) 0.01728(18) 0.0016(2) 0.0013(2) -0.00180(17)
N1 0.0200(8) 0.0195(9) 0.0177(7) -0.0001(6) -0.0008(6) 0.0015(6)
N2 0.0160(8) 0.0218(9) 0.0160(7) -0.0036(6) -0.0010(6) 0.0019(6)
N3 0.0213(7) 0.0268(8) 0.0202(7) -0.0067(10) 0.0004(8) 0.0023(6)
N4 0.0260(8) 0.0288(10) 0.0299(11) -0.0090(8) -0.0002(7) 0.0039(7)
N5 0.0269(9) 0.0216(9) 0.0284(9) -0.0040(7) -0.0017(7) 0.0013(8)
C1 0.0150(9) 0.0200(10) 0.0175(7) -0.0010(8) -0.0040(6) -0.0011(7)
C2 0.0184(9) 0.0177(10) 0.0208(8) 0.0006(7) -0.0047(7) 0.0001(7)
C3 0.0236(8) 0.0233(9) 0.0178(7) 0.0014(9) -0.0017(9) -0.0018(7)
C4 0.0208(8) 0.0247(9) 0.0165(7) -0.0013(9) -0.0002(8) 0.0009(7)
C5 0.0295(11) 0.0205(11) 0.0246(10) 0.0020(8) -0.0013(8) -0.0030(9)

loop_
_atom_type_symbol
_atom_type_description
_atom_type_scat_dispersion_real
_atom_type_scat_dispersion_imag
_atom_type_scat_source
C C 0.0033 0.0016 'International Tables Vol C Tables 4.2.6.8 and 6.1.1.4'
H H 0.0000 0.0000 'International Tables Vol C Tables 4.2.6.8 and 6.1.1.4'
N N 0.0061 0.0033 'International Tables Vol C Tables 4.2.6.8 and 6.1.1.4'
S S 0.1246 0.1234 'International Tables Vol C Tables 4.2.6.8 and 6.1.1.4'

loop_
_geom_angle_atom_site_label_1
_geom_angle_atom_site_label_2
_geom_angle_atom_site_label_3
_geom_angle
C1 S1 C5 99.78(10)
C1 N1 C4 118.75(18)
C2 N2 N3 108.73(17)
C2 N2 C1 123.83(16)
N3 N2 C1 127.43(16)
N4 N3 N2 104.77(18)
N3 N4 N5 113.00(18)
C2 N5 N4 105.28(18)
N1 C1 N2 119.28(17)
N1 C1 S1 125.24(16)
N2 C1 S1 115.47(13)
N5 C2 N2 108.21(17)
N5 C2 C3 134.49(19)
N2 C2 C3 117.29(18)
C4 C3 C2 116.1(2)
C4 C3 H1 124.1(15)
C2 C3 H1 119.8(15)
C3 C4 N1 124.7(2)
C3 C4 H2 120.7(14)
N1 C4 H2 114.6(14)
S1 C5 H3 105.0(17)
S1 C5 H4 109.0(17)
H3 C5 H4 111(2)
S1 C5 H5 111.1(17)
H3 C5 H5 112(2)
H4 C5 H5 109(2)

loop_
_geom_bond_atom_site_label_1
_geom_bond_atom_site_label_2
_geom_bond_distance
S1 C1 1.736(2)
S1 C5 1.798(2)
N1 C1 1.301(2)
N1 C4 1.381(3)
N2 C2 1.361(3)
N2 N3 1.367(3)
N2 C1 1.379(3)
N3 N4 1.294(3)
N4 N5 1.361(3)
N5 C2 1.324(3)
C2 C3 1.416(3)
C3 C4 1.360(3)
C3 H1 0.98(3)
C4 H2 0.94(2)
C5 H3 0.99(3)
C5 H4 0.98(3)
C5 H5 0.94(3)
